data_7039170
loop_
_publ_author_name
'Guarda, Eliana'
'Bader, Katharina'
'van Slageren, Joris'
'Albor\'es, Pablo'

_publ_section_title
;
 {NiLn} (Ln = Gd, Dy) rod-like nano-sized heteronuclear coordination
 clusters with a double carbonate bridge skeleton and remarkable MCE
 behaviour.
;
_journal_issue 20
_journal_name_full 'Dalton transactions (Cambridge, England : 2003)'
_journal_page_first 8566
_journal_page_last 8572
_journal_paper_doi 10.1039/c6dt00859c
_journal_volume 45
_journal_year 2016
_chemical_formula_sum 'C128 H254 Dy6 N8 Ni8 O64'
_chemical_formula_weight 4374.06
_space_group_crystal_system monoclinic
_space_group_IT_number 14
_space_group_name_Hall '-P 2yn'
_space_group_name_H-M_alt 'P 1 21/n 1'
_symmetry_space_group_name_Hall '-P 2yn'
_symmetry_space_group_name_H-M 'P 1 21/n 1'
_atom_sites_solution_hydrogens mixed
_audit_creation_method SHELXL-2014/7
_audit_update_record
;
2016-04-13 deposited with the CCDC.
2016-04-18 downloaded from the CCDC.
;
_cell_angle_alpha 90.0
_cell_angle_beta 105.797(4)
_cell_angle_gamma 90.0
_cell_formula_units_Z 2
_cell_length_a 16.7221(8)
_cell_length_b 19.3206(7)
_cell_length_c 27.9064(9)
_cell_measurement_reflns_used 5627
_cell_measurement_temperature 170(2)
_cell_measurement_theta_max 24.2430
_cell_measurement_theta_min 3.8500
_cell_volume 8675.5(6)
_computing_cell_refinement
;
CrysAlisPro, Agilent Technologies,
Version 1.171.37.31 
;
_computing_data_collection
;
CrysAlisPro, Agilent Technologies,
Version 1.171.37.31 
;
_computing_molecular_graphics 'Diamond - Crystal and Molecular Structure Visualization'
_computing_publication_material 'Diamond - Crystal and Molecular Structure Visualization'
_computing_structure_refinement 'SHELXL-2014/7 (Sheldrick, 2014)'
_computing_structure_solution 'SIR97 (Altomare, 1999)'
_diffrn_ambient_temperature 170(2)
_diffrn_detector_area_resol_mean 16.1158
_diffrn_measured_fraction_theta_full 0.997
_diffrn_measured_fraction_theta_max 0.985
_diffrn_measurement_device_type 'Xcalibur, Eos, Gemini'
_diffrn_measurement_method '\w scans'
_diffrn_radiation_type MoK\a
_diffrn_radiation_wavelength 0.71069
_diffrn_reflns_av_R_equivalents 0.1056
_diffrn_reflns_av_unetI/netI 0.1268
_diffrn_reflns_Laue_measured_fraction_full 0.997
_diffrn_reflns_Laue_measured_fraction_max 0.985
_diffrn_reflns_limit_h_max 21
_diffrn_reflns_limit_h_min -21
_diffrn_reflns_limit_k_max 24
_diffrn_reflns_limit_k_min -20
_diffrn_reflns_limit_l_max 35
_diffrn_reflns_limit_l_min -35
_diffrn_reflns_number 55995
_diffrn_reflns_point_group_measured_fraction_full 0.997
_diffrn_reflns_point_group_measured_fraction_max 0.985
_diffrn_reflns_theta_full 25.240
_diffrn_reflns_theta_max 27.000
_diffrn_reflns_theta_min 3.533
_exptl_absorpt_coefficient_mu 3.477
_exptl_absorpt_correction_T_max 1.00000
_exptl_absorpt_correction_T_min 0.51091
_exptl_absorpt_correction_type multi-scan
_exptl_absorpt_process_details
;
CrysAlisPro, Agilent Technologies,
Version 1.171.37.31 (release 14-01-2014 CrysAlis171 .NET)
(compiled Jan 14 2014,18:38:05)
Empirical absorption correction using spherical harmonics,
 implemented in SCALE3 ABSPACK scaling algorithm.
;
_exptl_crystal_colour 'pale green'
_exptl_crystal_density_diffrn 1.674
_exptl_crystal_description plate
_exptl_crystal_F_000 4420
_exptl_crystal_size_max 0.26
_exptl_crystal_size_mid 0.12
_exptl_crystal_size_min 0.02
_refine_diff_density_max 2.277
_refine_diff_density_min -4.624
_refine_diff_density_rms 0.224
_refine_ls_extinction_method none
_refine_ls_goodness_of_fit_ref 1.024
_refine_ls_hydrogen_treatment mixed
_refine_ls_matrix_type full
_refine_ls_number_parameters 926
_refine_ls_number_reflns 18682
_refine_ls_number_restraints 66
_refine_ls_restrained_S_all 1.024
_refine_ls_R_factor_all 0.1597
_refine_ls_R_factor_gt 0.0861
_refine_ls_shift/su_max 0.001
_refine_ls_shift/su_mean 0.000
_refine_ls_structure_factor_coef Fsqd
_refine_ls_weighting_details 'w=1/[\s^2^(Fo^2^)+(0.0921P)^2^+130.1256P] where P=(Fo^2^+2Fc^2^)/3'
_refine_ls_weighting_scheme calc
_refine_ls_wR_factor_gt 0.1964
_refine_ls_wR_factor_ref 0.2504
_reflns_Friedel_coverage 0.000
_reflns_number_gt 10523
_reflns_number_total 18682
_reflns_threshold_expression 'I > 2\s(I)'
_cod_data_source_file c6dt00859c2.cif
_cod_data_source_block 2
_cod_depositor_comments 'Adding full bibliography for 7039169--7039171.cif.'
_cod_database_code 7039170
_shelx_shelxl_version_number 2014/7
_shelx_space_group_comment
;
The symmetry employed for this shelxl refinement is uniquely defined
by the following loop, which should always be used as a source of
symmetry information in preference to the above space-group names.
They are only intended as comments.
;

loop_
_space_group_symop_operation_xyz
'x, y, z'
'-x+1/2, y+1/2, -z+1/2'
'-x, -y, -z'
'x-1/2, -y-1/2, z-1/2'

loop_
_atom_site_label
_atom_site_type_symbol
_atom_site_fract_x
_atom_site_fract_y
_atom_site_fract_z
_atom_site_U_iso_or_equiv
_atom_site_adp_type
_atom_site_occupancy
_atom_site_site_symmetry_order
_atom_site_calc_flag
_atom_site_refinement_flags_posn
_atom_site_refinement_flags_adp
_atom_site_refinement_flags_occupancy
_atom_site_disorder_assembly
_atom_site_disorder_group
C1 C 0.4088(7) 0.4143(7) 0.0235(5) 0.031(3) Uani 1 1 d . . . . .
C2 C 0.5161(8) 0.2837(7) 0.0173(5) 0.040(3) Uani 1 1 d . . . . .
H2A H 0.5723 0.3007 0.0349 0.047 Uiso 1 1 calc R U . . .
H2B H 0.4878 0.3196 -0.0066 0.047 Uiso 1 1 calc R U . . .
C2A C 0.2954(9) 0.2147(9) -0.0965(6) 0.054(4) Uani 1 1 d . . . . .
H2A1 H 0.2696 0.1721 -0.0878 0.064 Uiso 1 1 calc R U . . .
H2A2 H 0.3431 0.2009 -0.1090 0.064 Uiso 1 1 calc R U . . .
C3 C 0.5220(8) 0.2184(7) -0.0089(5) 0.035(3) Uani 1 1 d . . . . .
H3A H 0.5594 0.2254 -0.0306 0.042 Uiso 1 1 calc R U . . .
H3B H 0.4663 0.2065 -0.0306 0.042 Uiso 1 1 calc R U . . .
C4 C 0.6452(9) 0.1502(8) 0.0360(5) 0.048(4) Uani 1 1 d . . . . .
H4A H 0.6656 0.1241 0.0675 0.058 Uiso 1 1 calc R U . . .
H4B H 0.6714 0.1966 0.0411 0.058 Uiso 1 1 calc R U . . .
C5 C 0.6748(10) 0.1126(9) -0.0050(6) 0.053(4) Uani 1 1 d . . . . .
H5A H 0.7361 0.1079 0.0057 0.064 Uiso 1 1 calc R U . . .
H5B H 0.6505 0.0656 -0.0099 0.064 Uiso 1 1 calc R U . . .
C6 C 0.5085(9) 0.0949(8) 0.0086(6) 0.049(4) Uani 1 1 d . . . . .
H6A H 0.5346 0.0565 0.0308 0.059 Uiso 1 1 calc R U . . .
H6B H 0.5122 0.0840 -0.0254 0.059 Uiso 1 1 calc R U . . .
C7 C 0.4163(8) 0.1007(8) 0.0080(5) 0.042(3) Uani 1 1 d . . . . .
H7A H 0.3850 0.1235 -0.0232 0.050 Uiso 1 1 calc R U . . .
H7B H 0.3932 0.0537 0.0086 0.050 Uiso 1 1 calc R U . . .
C8 C 0.2012(10) 0.1853(10) 0.0951(6) 0.059(4) Uani 1 1 d . . . . .
H8A H 0.1762 0.1385 0.0908 0.071 Uiso 1 1 calc R U . . .
H8B H 0.1726 0.2133 0.0657 0.071 Uiso 1 1 calc R U . . .
C9 C 0.1871(10) 0.2180(9) 0.1413(6) 0.056(4) Uani 1 1 d . . . . .
H9A H 0.1285 0.2332 0.1344 0.067 Uiso 1 1 calc R U . . .
H9B H 0.1977 0.1834 0.1685 0.067 Uiso 1 1 calc R U . . .
C10 C 0.2509(11) 0.2994(10) 0.2085(7) 0.067(5) Uani 1 1 d . . . . .
H10A H 0.2562 0.2581 0.2301 0.080 Uiso 1 1 calc R U . . .
H10B H 0.2007 0.3252 0.2102 0.080 Uiso 1 1 calc R U . . .
C11 C 0.3265(11) 0.3448(10) 0.2267(7) 0.068(5) Uani 1 1 d . . . . .
H11A H 0.3159 0.3908 0.2106 0.082 Uiso 1 1 calc R U . . .
H11B H 0.3386 0.3513 0.2632 0.082 Uiso 1 1 calc R U . . .
C12 C 0.2213(10) 0.3376(8) 0.1212(6) 0.052(4) Uani 1 1 d . . . . .
H12A H 0.1936 0.3741 0.1359 0.062 Uiso 1 1 calc R U . . .
H12B H 0.1815 0.3218 0.0900 0.062 Uiso 1 1 calc R U . . .
C13 C 0.2975(8) 0.3687(8) 0.1089(6) 0.048(4) Uani 1 1 d . . . . .
H13A H 0.2798 0.3975 0.0785 0.058 Uiso 1 1 calc R U . . .
H13B H 0.3281 0.3987 0.1366 0.058 Uiso 1 1 calc R U . . .
C14 C 0.2255(10) 0.4458(9) -0.1574(5) 0.055(4) Uani 1 1 d . . . . .
H14A H 0.2717 0.4569 -0.1720 0.066 Uiso 1 1 calc R U . . .
H14B H 0.1787 0.4775 -0.1721 0.066 Uiso 1 1 calc R U . . .
C15 C 0.1987(10) 0.3727(9) -0.1690(6) 0.055(4) Uani 1 1 d . . . . .
H15A H 0.1468 0.3642 -0.1594 0.066 Uiso 1 1 calc R U . . .
H15B H 0.1869 0.3649 -0.2053 0.066 Uiso 1 1 calc R U . . .
C16 C 0.4188(9) 0.3297(8) -0.1248(5) 0.046(4) Uani 1 1 d . . . . .
H16A H 0.4347 0.2851 -0.1073 0.055 Uiso 1 1 calc R U . . .
H16B H 0.4626 0.3429 -0.1408 0.055 Uiso 1 1 calc R U . . .
C17 C 0.3342(10) 0.3220(9) -0.1648(5) 0.055(4) Uani 1 1 d . . . . .
H17A H 0.3281 0.3600 -0.1894 0.066 Uiso 1 1 calc R U . . .
H17B H 0.3334 0.2777 -0.1827 0.066 Uiso 1 1 calc R U . . .
C18 C 0.2328(9) 0.2531(7) -0.1369(5) 0.045(3) Uani 1 1 d . . . . .
H18A H 0.2235 0.2277 -0.1688 0.054 Uiso 1 1 calc R U . . .
H18B H 0.1791 0.2556 -0.1284 0.054 Uiso 1 1 calc R U . . .
C19 C 0.6520(9) 0.2844(9) 0.1382(5) 0.045(4) Uani 1 1 d . . . . .
C20 C 0.7454(9) 0.2943(8) 0.1674(6) 0.051(4) Uani 1 1 d D . . . .
C21A C 0.786(2) 0.2272(16) 0.1868(15) 0.085(9) Uiso 0.606(18) 1 d D . P A 1
H21A H 0.7829 0.1955 0.1590 0.127 Uiso 0.606(18) 1 calc R U P A 1
H21B H 0.8443 0.2355 0.2046 0.127 Uiso 0.606(18) 1 calc R U P A 1
H21C H 0.7572 0.2066 0.2096 0.127 Uiso 0.606(18) 1 calc R U P A 1
C22A C 0.7896(19) 0.3219(18) 0.1316(11) 0.075(8) Uiso 0.606(18) 1 d D . P A 1
H22A H 0.7850 0.2886 0.1045 0.112 Uiso 0.606(18) 1 calc R U P A 1
H22B H 0.7644 0.3659 0.1178 0.112 Uiso 0.606(18) 1 calc R U P A 1
H22C H 0.8483 0.3293 0.1489 0.112 Uiso 0.606(18) 1 calc R U P A 1
C23A C 0.750(2) 0.3425(19) 0.2095(12) 0.086(9) Uiso 0.606(18) 1 d D . P A 1
H23A H 0.7202 0.3224 0.2320 0.129 Uiso 0.606(18) 1 calc R U P A 1
H23B H 0.8082 0.3501 0.2277 0.129 Uiso 0.606(18) 1 calc R U P A 1
H23C H 0.7242 0.3867 0.1966 0.129 Uiso 0.606(18) 1 calc R U P A 1
C21B C 0.766(4) 0.247(3) 0.2110(17) 0.085(9) Uiso 0.394(18) 1 d D . P A 2
H21D H 0.7424 0.2013 0.2007 0.127 Uiso 0.394(18) 1 calc R U P A 2
H21E H 0.8260 0.2438 0.2243 0.127 Uiso 0.394(18) 1 calc R U P A 2
H21F H 0.7415 0.2656 0.2367 0.127 Uiso 0.394(18) 1 calc R U P A 2
C22B C 0.799(3) 0.262(3) 0.1384(17) 0.075(8) Uiso 0.394(18) 1 d D . P A 2
H22D H 0.7929 0.2871 0.1073 0.112 Uiso 0.394(18) 1 calc R U P A 2
H22E H 0.8571 0.2627 0.1582 0.112 Uiso 0.394(18) 1 calc R U P A 2
H22F H 0.7816 0.2134 0.1308 0.112 Uiso 0.394(18) 1 calc R U P A 2
C23B C 0.772(3) 0.3678(18) 0.171(2) 0.086(9) Uiso 0.394(18) 1 d D . P A 2
H23D H 0.7521 0.3895 0.1378 0.129 Uiso 0.394(18) 1 calc R U P A 2
H23E H 0.7480 0.3922 0.1944 0.129 Uiso 0.394(18) 1 calc R U P A 2
H23F H 0.8325 0.3704 0.1820 0.129 Uiso 0.394(18) 1 calc R U P A 2
C24 C 0.5346(12) 0.0351(8) 0.1294(5) 0.056(4) Uani 1 1 d . . . . .
C25 C 0.5942(13) -0.0181(9) 0.1600(6) 0.062(5) Uani 1 1 d . . . . .
C26 C 0.5524(17) -0.0879(11) 0.1607(9) 0.113(9) Uani 1 1 d . . . . .
H26A H 0.5290 -0.1041 0.1265 0.170 Uiso 1 1 calc R U . . .
H26B H 0.5935 -0.1214 0.1790 0.170 Uiso 1 1 calc R U . . .
H26C H 0.5078 -0.0831 0.1772 0.170 Uiso 1 1 calc R U . . .
C27 C 0.6647(14) -0.0288(10) 0.1364(8) 0.093(7) Uani 1 1 d . . . . .
H27A H 0.6424 -0.0458 0.1023 0.139 Uiso 1 1 calc R U . . .
H27B H 0.6934 0.0153 0.1358 0.139 Uiso 1 1 calc R U . . .
H27C H 0.7039 -0.0627 0.1559 0.139 Uiso 1 1 calc R U . . .
C28 C 0.6305(16) 0.0078(12) 0.2120(7) 0.102(8) Uani 1 1 d . . . . .
H28A H 0.5860 0.0151 0.2281 0.153 Uiso 1 1 calc R U . . .
H28B H 0.6700 -0.0263 0.2310 0.153 Uiso 1 1 calc R U . . .
H28C H 0.6595 0.0517 0.2109 0.153 Uiso 1 1 calc R U . . .
C29A C 0.3783(15) 0.1101(12) 0.2125(8) 0.050(5) Uiso 0.728(13) 1 d D . P B 1
C30A C 0.3758(14) 0.0684(13) 0.2606(9) 0.068(7) Uiso 0.728(13) 1 d D . P B 1
C31A C 0.345(2) -0.0026(15) 0.2488(19) 0.121(13) Uiso 0.728(13) 1 d D . P B 1
H31A H 0.2872 -0.0010 0.2278 0.181 Uiso 0.728(13) 1 calc R U P B 1
H31B H 0.3794 -0.0267 0.2309 0.181 Uiso 0.728(13) 1 calc R U P B 1
H31C H 0.3467 -0.0274 0.2797 0.181 Uiso 0.728(13) 1 calc R U P B 1
C32A C 0.319(3) 0.103(2) 0.2849(17) 0.164(18) Uiso 0.728(13) 1 d D . P B 1
H32A H 0.2629 0.1027 0.2626 0.246 Uiso 0.728(13) 1 calc R U P B 1
H32B H 0.3202 0.0791 0.3159 0.246 Uiso 0.728(13) 1 calc R U P B 1
H32C H 0.3375 0.1512 0.2924 0.246 Uiso 0.728(13) 1 calc R U P B 1
C33A C 0.462(2) 0.067(2) 0.2918(15) 0.139(14) Uiso 0.728(13) 1 d D . P B 1
H33A H 0.4968 0.0436 0.2740 0.208 Uiso 0.728(13) 1 calc R U P B 1
H33B H 0.4813 0.1149 0.2993 0.208 Uiso 0.728(13) 1 calc R U P B 1
H33C H 0.4641 0.0427 0.3228 0.208 Uiso 0.728(13) 1 calc R U P B 1
O8A O 0.3975(9) 0.0781(8) 0.1793(5) 0.052(4) Uiso 0.728(13) 1 d D . P B 1
C29B C 0.338(4) 0.111(3) 0.2050(16) 0.050(5) Uiso 0.272(13) 1 d D . P B 2
C30B C 0.343(4) 0.065(3) 0.253(2) 0.068(7) Uiso 0.272(13) 1 d D . P B 2
C31B C 0.255(4) 0.065(5) 0.250(4) 0.121(13) Uiso 0.272(13) 1 d D . P B 2
H31D H 0.2363 0.1133 0.2513 0.181 Uiso 0.272(13) 1 calc R U P B 2
H31E H 0.2235 0.0447 0.2179 0.181 Uiso 0.272(13) 1 calc R U P B 2
H31F H 0.2450 0.0388 0.2773 0.181 Uiso 0.272(13) 1 calc R U P B 2
C32B C 0.375(7) -0.005(4) 0.250(7) 0.164(18) Uiso 0.272(13) 1 d D . P B 2
H32D H 0.4345 -0.0029 0.2523 0.246 Uiso 0.272(13) 1 calc R U P B 2
H32E H 0.3669 -0.0328 0.2779 0.246 Uiso 0.272(13) 1 calc R U P B 2
H32F H 0.3454 -0.0269 0.2185 0.246 Uiso 0.272(13) 1 calc R U P B 2
C33B C 0.395(7) 0.102(6) 0.296(3) 0.139(14) Uiso 0.272(13) 1 d D . P B 2
H33D H 0.4530 0.0996 0.2952 0.208 Uiso 0.272(13) 1 calc R U P B 2
H33E H 0.3773 0.1509 0.2939 0.208 Uiso 0.272(13) 1 calc R U P B 2
H33F H 0.3883 0.0815 0.3264 0.208 Uiso 0.272(13) 1 calc R U P B 2
O8B O 0.325(2) 0.069(2) 0.1704(9) 0.052(4) Uiso 0.272(13) 1 d D . P B 2
C34 C 0.2469(15) -0.0369(11) 0.1178(7) 0.073(6) Uani 1 1 d . . . . .
C35 C 0.1903(13) -0.0942(12) 0.1254(8) 0.079(6) Uani 1 1 d . . . . .
C36 C 0.1491(18) -0.1272(16) 0.0731(9) 0.131(11) Uani 1 1 d . . . . .
H36A H 0.1119 -0.1647 0.0768 0.197 Uiso 1 1 calc R U . . .
H36B H 0.1173 -0.0917 0.0508 0.197 Uiso 1 1 calc R U . . .
H36C H 0.1925 -0.1456 0.0591 0.197 Uiso 1 1 calc R U . . .
C37 C 0.2428(15) -0.1510(13) 0.1586(9) 0.104(8) Uani 1 1 d . . . . .
H37A H 0.2062 -0.1884 0.1636 0.156 Uiso 1 1 calc R U . . .
H37B H 0.2833 -0.1696 0.1423 0.156 Uiso 1 1 calc R U . . .
H37C H 0.2721 -0.1311 0.1909 0.156 Uiso 1 1 calc R U . . .
C38 C 0.1252(14) -0.0666(13) 0.1501(9) 0.099(8) Uani 1 1 d . . . . .
H38A H 0.0892 -0.1047 0.1546 0.149 Uiso 1 1 calc R U . . .
H38B H 0.1532 -0.0466 0.1825 0.149 Uiso 1 1 calc R U . . .
H38C H 0.0915 -0.0310 0.1288 0.149 Uiso 1 1 calc R U . . .
C39 C 0.2104(10) 0.0967(10) -0.0073(7) 0.056(4) Uani 1 1 d . . . . .
C40 C 0.1302(12) 0.0703(11) -0.0458(9) 0.081(6) Uani 1 1 d D . . . .
C41A C 0.149(3) 0.005(2) -0.0701(16) 0.105(12) Uiso 0.63(3) 1 d D . P C 1
H41A H 0.1946 0.0131 -0.0850 0.158 Uiso 0.63(3) 1 calc R U P C 1
H41B H 0.1645 -0.0319 -0.0450 0.158 Uiso 0.63(3) 1 calc R U P C 1
H41C H 0.0993 -0.0096 -0.0961 0.158 Uiso 0.63(3) 1 calc R U P C 1
C42A C 0.063(2) 0.076(2) -0.0190(14) 0.105(11) Uiso 0.63(3) 1 d D . P C 1
H42A H 0.0618 0.1235 -0.0063 0.158 Uiso 0.63(3) 1 calc R U P C 1
H42B H 0.0085 0.0658 -0.0422 0.158 Uiso 0.63(3) 1 calc R U P C 1
H42C H 0.0738 0.0435 0.0088 0.158 Uiso 0.63(3) 1 calc R U P C 1
C43A C 0.100(3) 0.1211(18) -0.0895(12) 0.082(9) Uiso 0.63(3) 1 d D . P C 1
H43A H 0.0860 0.1656 -0.0769 0.123 Uiso 0.63(3) 1 calc R U P C 1
H43B H 0.1434 0.1278 -0.1063 0.123 Uiso 0.63(3) 1 calc R U P C 1
H43C H 0.0500 0.1021 -0.1132 0.123 Uiso 0.63(3) 1 calc R U P C 1
C41B C 0.167(5) 0.031(4) -0.082(2) 0.105(12) Uiso 0.37(3) 1 d D . P C 2
H41D H 0.1935 0.0638 -0.0999 0.158 Uiso 0.37(3) 1 calc R U P C 2
H41E H 0.2075 -0.0026 -0.0643 0.158 Uiso 0.37(3) 1 calc R U P C 2
H41F H 0.1219 0.0068 -0.1067 0.158 Uiso 0.37(3) 1 calc R U P C 2
C42B C 0.090(4) 0.016(3) -0.021(2) 0.105(11) Uiso 0.37(3) 1 d D . P C 2
H42D H 0.0656 0.0377 0.0030 0.158 Uiso 0.37(3) 1 calc R U P C 2
H42E H 0.0471 -0.0083 -0.0465 0.158 Uiso 0.37(3) 1 calc R U P C 2
H42F H 0.1327 -0.0176 -0.0041 0.158 Uiso 0.37(3) 1 calc R U P C 2
C43B C 0.086(4) 0.132(3) -0.077(2) 0.082(9) Uiso 0.37(3) 1 d D . P C 2
H43D H 0.1267 0.1590 -0.0888 0.123 Uiso 0.37(3) 1 calc R U P C 2
H43E H 0.0434 0.1141 -0.1063 0.123 Uiso 0.37(3) 1 calc R U P C 2
H43F H 0.0599 0.1609 -0.0573 0.123 Uiso 0.37(3) 1 calc R U P C 2
C44 C 0.1557(9) 0.3311(8) -0.0298(6) 0.047(4) Uani 1 1 d . . . . .
C45 C 0.0624(10) 0.3457(10) -0.0339(6) 0.062(5) Uani 1 1 d D . . . .
C46A C 0.026(2) 0.2882(19) -0.0101(15) 0.070(8) Uiso 0.55(4) 1 d D . P D 1
H46A H 0.0273 0.2450 -0.0282 0.105 Uiso 0.55(4) 1 calc R U P D 1
H46B H 0.0589 0.2826 0.0246 0.105 Uiso 0.55(4) 1 calc R U P D 1
H46C H -0.0314 0.2995 -0.0111 0.105 Uiso 0.55(4) 1 calc R U P D 1
C47A C 0.013(2) 0.352(3) -0.0889(10) 0.079(8) Uiso 0.55(4) 1 d D . P D 1
H47A H 0.0121 0.3066 -0.1052 0.118 Uiso 0.55(4) 1 calc R U P D 1
H47B H -0.0442 0.3660 -0.0911 0.118 Uiso 0.55(4) 1 calc R U P D 1
H47C H 0.0392 0.3860 -0.1055 0.118 Uiso 0.55(4) 1 calc R U P D 1
C48A C 0.064(3) 0.4140(18) -0.0090(19) 0.088(10) Uiso 0.55(4) 1 d D . P D 1
H48A H 0.0880 0.4488 -0.0264 0.131 Uiso 0.55(4) 1 calc R U P D 1
H48B H 0.0068 0.4276 -0.0100 0.131 Uiso 0.55(4) 1 calc R U P D 1
H48C H 0.0971 0.4107 0.0257 0.131 Uiso 0.55(4) 1 calc R U P D 1
C46B C 0.030(3) 0.307(3) 0.0034(17) 0.070(8) Uiso 0.45(4) 1 d D . P D 2
H46D H 0.0408 0.2573 0.0011 0.105 Uiso 0.45(4) 1 calc R U P D 2
H46E H 0.0577 0.3233 0.0370 0.105 Uiso 0.45(4) 1 calc R U P D 2
H46F H -0.0302 0.3144 -0.0035 0.105 Uiso 0.45(4) 1 calc R U P D 2
C47B C 0.015(3) 0.316(3) -0.0853(13) 0.079(8) Uiso 0.45(4) 1 d D . P D 2
H47D H 0.0194 0.2650 -0.0844 0.118 Uiso 0.45(4) 1 calc R U P D 2
H47E H -0.0435 0.3292 -0.0931 0.118 Uiso 0.45(4) 1 calc R U P D 2
H47F H 0.0396 0.3337 -0.1109 0.118 Uiso 0.45(4) 1 calc R U P D 2
C48B C 0.054(3) 0.4220(16) -0.038(2) 0.088(10) Uiso 0.45(4) 1 d D . P D 2
H48D H 0.0780 0.4388 -0.0639 0.131 Uiso 0.45(4) 1 calc R U P D 2
H48E H -0.0055 0.4343 -0.0465 0.131 Uiso 0.45(4) 1 calc R U P D 2
H48F H 0.0823 0.4432 -0.0059 0.131 Uiso 0.45(4) 1 calc R U P D 2
C49 C 0.5365(11) 0.2166(10) 0.1987(6) 0.065(5) Uani 1 1 d . . . . .
H49A H 0.5719 0.2573 0.2092 0.098 Uiso 1 1 calc R U . . .
H49B H 0.5711 0.1765 0.1963 0.098 Uiso 1 1 calc R U . . .
H49C H 0.5055 0.2071 0.2232 0.098 Uiso 1 1 calc R U . . .
C50 C 0.5273(9) 0.4506(9) 0.1845(5) 0.048(4) Uani 1 1 d . . . . .
C51 C 0.5427(12) 0.4817(10) 0.2370(5) 0.062(5) Uani 1 1 d D . . . .
C52A C 0.6155(19) 0.5282(18) 0.2475(13) 0.057(6) Uiso 0.58(5) 1 d D . P E 1
H52A H 0.6027 0.5686 0.2255 0.085 Uiso 0.58(5) 1 calc R U P E 1
H52B H 0.6288 0.5435 0.2823 0.085 Uiso 0.58(5) 1 calc R U P E 1
H52C H 0.6631 0.5035 0.2417 0.085 Uiso 0.58(5) 1 calc R U P E 1
C53A C 0.460(2) 0.504(3) 0.244(2) 0.109(12) Uiso 0.58(5) 1 d D . P E 1
H53A H 0.4195 0.4664 0.2353 0.163 Uiso 0.58(5) 1 calc R U P E 1
H53B H 0.4669 0.5171 0.2793 0.163 Uiso 0.58(5) 1 calc R U P E 1
H53C H 0.4387 0.5446 0.2230 0.163 Uiso 0.58(5) 1 calc R U P E 1
C54A C 0.578(3) 0.4271(15) 0.2742(11) 0.058(7) Uiso 0.58(5) 1 d D . P E 1
H54A H 0.5367 0.3906 0.2723 0.087 Uiso 0.58(5) 1 calc R U P E 1
H54B H 0.6277 0.4074 0.2671 0.087 Uiso 0.58(5) 1 calc R U P E 1
H54C H 0.5933 0.4474 0.3076 0.087 Uiso 0.58(5) 1 calc R U P E 1
C52B C 0.592(3) 0.5465(19) 0.2436(18) 0.057(6) Uiso 0.42(5) 1 d D . P E 2
H52D H 0.5821 0.5702 0.2115 0.085 Uiso 0.42(5) 1 calc R U P E 2
H52E H 0.5746 0.5766 0.2673 0.085 Uiso 0.42(5) 1 calc R U P E 2
H52F H 0.6509 0.5355 0.2565 0.085 Uiso 0.42(5) 1 calc R U P E 2
C53B C 0.458(3) 0.517(4) 0.230(3) 0.109(12) Uiso 0.42(5) 1 d D . P E 2
H53D H 0.4499 0.5519 0.2034 0.163 Uiso 0.42(5) 1 calc R U P E 2
H53E H 0.4137 0.4828 0.2213 0.163 Uiso 0.42(5) 1 calc R U P E 2
H53F H 0.4569 0.5404 0.2612 0.163 Uiso 0.42(5) 1 calc R U P E 2
C54B C 0.542(4) 0.434(2) 0.2775(13) 0.058(7) Uiso 0.42(5) 1 d D . P E 2
H54D H 0.5056 0.3945 0.2643 0.087 Uiso 0.42(5) 1 calc R U P E 2
H54E H 0.5990 0.4164 0.2922 0.087 Uiso 0.42(5) 1 calc R U P E 2
H54F H 0.5227 0.4575 0.3030 0.087 Uiso 0.42(5) 1 calc R U P E 2
C55 C 0.3642(8) 0.5936(7) 0.0590(5) 0.038(3) Uani 1 1 d . . . . .
C56 C 0.2775(9) 0.6214(9) 0.0523(6) 0.054(4) Uani 1 1 d D . . . .
C57A C 0.223(2) 0.5593(16) 0.0571(14) 0.081(8) Uiso 0.60(2) 1 d D . P F 1
H57A H 0.2471 0.5363 0.0891 0.121 Uiso 0.60(2) 1 calc R U P F 1
H57B H 0.1670 0.5753 0.0554 0.121 Uiso 0.60(2) 1 calc R U P F 1
H57C H 0.2212 0.5267 0.0299 0.121 Uiso 0.60(2) 1 calc R U P F 1
C58A C 0.277(2) 0.670(2) 0.0963(13) 0.096(10) Uiso 0.60(2) 1 d D . P F 1
H58A H 0.2992 0.6452 0.1278 0.144 Uiso 0.60(2) 1 calc R U P F 1
H58B H 0.3110 0.7107 0.0953 0.144 Uiso 0.60(2) 1 calc R U P F 1
H58C H 0.2196 0.6844 0.0937 0.144 Uiso 0.60(2) 1 calc R U P F 1
C59A C 0.244(3) 0.657(2) 0.0051(13) 0.097(11) Uiso 0.60(2) 1 d D . P F 1
H59A H 0.1881 0.6739 0.0030 0.146 Uiso 0.60(2) 1 calc R U P F 1
H59B H 0.2802 0.6966 0.0030 0.146 Uiso 0.60(2) 1 calc R U P F 1
H59C H 0.2422 0.6253 -0.0225 0.146 Uiso 0.60(2) 1 calc R U P F 1
C57B C 0.223(3) 0.566(2) 0.0189(19) 0.081(8) Uiso 0.40(2) 1 d D . P F 2
H57D H 0.2299 0.5216 0.0366 0.121 Uiso 0.40(2) 1 calc R U P F 2
H57E H 0.1645 0.5801 0.0109 0.121 Uiso 0.40(2) 1 calc R U P F 2
H57F H 0.2398 0.5610 -0.0119 0.121 Uiso 0.40(2) 1 calc R U P F 2
C58B C 0.243(3) 0.609(3) 0.0978(17) 0.096(10) Uiso 0.40(2) 1 d D . P F 2
H58D H 0.2631 0.5642 0.1130 0.144 Uiso 0.40(2) 1 calc R U P F 2
H58E H 0.2627 0.6459 0.1223 0.144 Uiso 0.40(2) 1 calc R U P F 2
H58F H 0.1824 0.6090 0.0871 0.144 Uiso 0.40(2) 1 calc R U P F 2
C59B C 0.260(4) 0.683(3) 0.021(2) 0.097(11) Uiso 0.40(2) 1 d D . P F 2
H59D H 0.2033 0.6986 0.0180 0.146 Uiso 0.40(2) 1 calc R U P F 2
H59E H 0.2994 0.7197 0.0362 0.146 Uiso 0.40(2) 1 calc R U P F 2
H59F H 0.2664 0.6720 -0.0120 0.146 Uiso 0.40(2) 1 calc R U P F 2
C60 C 0.037(4) 0.844(3) 0.8835(18) 0.24(2) Uani 1 1 d D U . . .
C61 C 0.069(3) 0.808(3) 0.9315(16) 0.23(2) Uani 1 1 d D U . . .
H61A H 0.0286 0.8117 0.9510 0.342 Uiso 1 1 calc R U . . .
H61B H 0.1216 0.8293 0.9500 0.342 Uiso 1 1 calc R U . . .
H61C H 0.0785 0.7591 0.9254 0.342 Uiso 1 1 calc R U . . .
C62 C 0.998(6) 0.651(4) 0.869(4) 0.48(5) Uani 1 1 d D U . . .
H62A H 1.0062 0.6834 0.8974 0.718 Uiso 1 1 calc R U . . .
H62B H 0.9380 0.6444 0.8544 0.718 Uiso 1 1 calc R U . . .
H62C H 1.0225 0.6708 0.8441 0.718 Uiso 1 1 calc R U . . .
C63 C 0.953(4) 0.755(3) 0.728(2) 0.31(3) Uiso 1 1 d D . . . .
H63A H 0.9081 0.7850 0.7330 0.462 Uiso 1 1 calc R U . . .
H63B H 0.9349 0.7342 0.6948 0.462 Uiso 1 1 calc R U . . .
H63C H 1.0026 0.7834 0.7305 0.462 Uiso 1 1 calc R U . . .
O1 O 0.4766(6) 0.2301(6) 0.1488(3) 0.048(3) Uani 1 1 d . . . . .
O2 O 0.4050(6) 0.1394(5) 0.0497(3) 0.039(2) Uani 1 1 d . . . . .
O3 O 0.4687(5) 0.2693(4) 0.0529(3) 0.032(2) Uani 1 1 d . . . . .
O4 O 0.3512(6) 0.3135(5) 0.1011(3) 0.042(2) Uani 1 1 d . . . . .
O5 O 0.2890(6) 0.1797(5) 0.0970(4) 0.046(2) Uani 1 1 d . . . . .
O7 O 0.3579(7) 0.1703(7) 0.2095(4) 0.061(3) Uani 1 1 d . . . . .
O9 O 0.4629(8) 0.0168(6) 0.1060(4) 0.070(3) Uani 1 1 d . . . . .
O10 O 0.5624(6) 0.0946(5) 0.1280(3) 0.049(3) Uani 1 1 d . . . . .
O11 O 0.6322(6) 0.2233(5) 0.1244(3) 0.043(2) Uani 1 1 d . . . . .
O12 O 0.6052(6) 0.3357(5) 0.1292(3) 0.039(2) Uani 1 1 d . . . . .
O13 O 0.3523(5) 0.3713(5) 0.0051(3) 0.034(2) Uani 1 1 d . . . . .
O14 O 0.4476(5) 0.4148(5) 0.0707(3) 0.037(2) Uani 1 1 d . . . . .
O15 O 0.4899(6) 0.3932(5) 0.1754(3) 0.046(2) Uani 1 1 d . . . . .
O16 O 0.5541(6) 0.4848(5) 0.1531(3) 0.046(2) Uani 1 1 d . . . . .
O18 O 0.4044(6) 0.5684(6) 0.1012(4) 0.053(3) Uani 1 1 d . . . . .
O19 O 0.3974(6) 0.5938(5) 0.0239(3) 0.041(2) Uani 1 1 d . . . . .
O20 O 0.4333(5) 0.4610(5) -0.0020(3) 0.034(2) Uani 1 1 d . . . . .
O21 O 0.4102(6) 0.3817(5) -0.0905(3) 0.039(2) Uani 1 1 d . . . . .
O23 O 0.1844(6) 0.3526(6) -0.0636(4) 0.050(3) Uani 1 1 d . . . . .
O24 O 0.2274(9) 0.0281(7) 0.1234(5) 0.080(4) Uani 1 1 d . . . . .
O25 O 0.3094(8) -0.0488(7) 0.1049(5) 0.077(4) Uani 1 1 d . . . . .
O26 O 0.2483(7) 0.0544(7) 0.0242(5) 0.067(3) Uani 1 1 d . . . . .
O27 O 0.2320(7) 0.1564(6) -0.0111(4) 0.053(3) Uani 1 1 d . . . . .
O28 O 0.1971(5) 0.2988(5) 0.0095(4) 0.044(2) Uani 1 1 d . . . . .
O29 O 0.3246(5) 0.2563(5) -0.0528(3) 0.034(2) Uani 1 1 d . . . . .
O30 O 0.6515(8) 0.1487(7) -0.0495(5) 0.074(4) Uani 1 1 d . . . . .
H30 H 0.6682 0.1275 -0.0712 0.111 Uiso 1 1 calc R U . . .
O31 O 0.972(3) 0.700(3) 0.767(2) 0.36(2) Uiso 1 1 d D . . . .
H31 H 0.9738 0.7174 0.7945 0.544 Uiso 1 1 calc R U . . .
O32 O 1.037(5) 0.584(4) 0.887(3) 0.53(5) Uani 1 1 d D U . . .
H32 H 1.0815 0.5912 0.9093 0.795 Uiso 1 1 calc R U . . .
Ni1 Ni 0.51768(10) 0.18247(9) 0.09107(6) 0.0357(4) Uani 1 1 d . . . . .
Ni2 Ni 0.35770(12) 0.24059(10) 0.15526(6) 0.0432(5) Uani 1 1 d . . . . .
Ni3 Ni 0.47703(10) 0.32886(9) 0.11480(6) 0.0366(4) Uani 1 1 d . . . . .
Ni4 Ni 0.30336(10) 0.35817(9) -0.07038(6) 0.0360(4) Uani 1 1 d . . . . .
Dy1 Dy 0.34463(5) 0.07097(5) 0.09672(3) 0.0619(3) Uani 1 1 d D . . . .
Dy2 Dy 0.32449(4) 0.24510(4) 0.02761(2) 0.03678(18) Uani 1 1 d . . . . .
Dy3 Dy 0.51445(4) 0.52319(3) 0.07095(2) 0.03193(17) Uani 1 1 d . . . . .
N1 N 0.2424(9) 0.2776(7) 0.1569(5) 0.055(3) Uani 1 1 d . . . . .
N2 N 0.5537(7) 0.1588(6) 0.0256(4) 0.042(3) Uani 1 1 d . . . . .
N3 N 0.2628(7) 0.3239(6) -0.1425(4) 0.043(3) Uani 1 1 d . . . . .
N4 N 0.005(4) 0.865(3) 0.8424(17) 0.31(2) Uani 1 1 d D U . . .
O17 O 0.6298(5) 0.4437(5) 0.0745(3) 0.033(2) Uani 1 1 d . . . . .
H1C H 0.6181 0.4378 0.0432 0.050 Uiso 1 1 d R U . . .
H2D H 0.6041 0.4128 0.0862 0.050 Uiso 1 1 d R U . . .
O22 O 0.2526(6) 0.4555(5) -0.1038(4) 0.046(2) Uani 1 1 d D . . . .
O6 O 0.3965(7) 0.3130(6) 0.2150(4) 0.057(3) Uani 1 1 d D . . . .
H1E H 0.270(10) 0.494(4) -0.092(6) 0.069 Uiso 1 1 d D U . . .
H1F H 0.416(10) 0.351(5) 0.208(6) 0.069 Uiso 1 1 d D U . . .

loop_
_atom_site_aniso_label
_atom_site_aniso_U_11
_atom_site_aniso_U_22
_atom_site_aniso_U_33
_atom_site_aniso_U_23
_atom_site_aniso_U_13
_atom_site_aniso_U_12
C1 0.027(6) 0.025(7) 0.039(7) 0.005(6) 0.003(5) 0.008(5)
C2 0.034(7) 0.033(8) 0.053(8) -0.023(7) 0.013(6) -0.022(6)
C2A 0.048(8) 0.054(10) 0.053(9) 0.019(8) 0.004(7) -0.016(8)
C3 0.035(7) 0.029(7) 0.036(7) 0.007(6) 0.001(6) -0.001(6)
C4 0.060(9) 0.041(9) 0.045(8) 0.008(7) 0.015(7) 0.000(7)
C5 0.060(10) 0.046(10) 0.054(9) 0.005(8) 0.015(8) 0.010(8)
C6 0.051(9) 0.044(9) 0.049(9) 0.003(7) 0.009(7) 0.001(7)
C7 0.044(8) 0.038(8) 0.041(8) -0.003(6) 0.006(6) 0.003(6)
C8 0.066(10) 0.064(12) 0.050(9) 0.002(8) 0.022(8) -0.004(9)
C9 0.053(9) 0.057(11) 0.062(10) -0.001(9) 0.020(8) -0.006(8)
C10 0.073(11) 0.063(12) 0.080(12) -0.019(10) 0.046(10) -0.007(10)
C11 0.071(11) 0.064(12) 0.091(13) -0.026(10) 0.057(11) -0.012(9)
C12 0.056(9) 0.046(10) 0.060(10) -0.007(8) 0.027(8) 0.005(7)
C13 0.039(8) 0.056(10) 0.052(9) 0.010(8) 0.016(7) 0.009(7)
C14 0.055(9) 0.070(12) 0.038(8) 0.007(8) 0.007(7) 0.009(8)
C15 0.052(9) 0.061(11) 0.037(8) 0.007(7) -0.012(7) -0.006(8)
C16 0.069(10) 0.048(9) 0.024(6) -0.013(6) 0.019(6) -0.029(8)
C17 0.085(12) 0.048(10) 0.027(7) -0.003(7) 0.008(7) -0.010(9)
C18 0.060(9) 0.035(8) 0.036(7) 0.005(6) 0.007(7) -0.009(7)
C19 0.041(8) 0.065(11) 0.030(7) 0.003(7) 0.010(6) 0.000(8)
C20 0.050(9) 0.045(9) 0.046(8) 0.007(7) -0.007(7) -0.001(7)
C24 0.091(13) 0.041(10) 0.028(7) 0.012(7) 0.002(8) -0.019(9)
C25 0.097(14) 0.036(9) 0.050(9) -0.002(8) 0.015(9) 0.007(9)
C26 0.16(2) 0.051(13) 0.12(2) 0.038(13) 0.010(17) 0.000(14)
C27 0.118(18) 0.057(13) 0.080(14) 0.002(11) -0.013(13) 0.038(12)
C28 0.15(2) 0.089(17) 0.043(10) 0.006(11) -0.012(12) 0.019(15)
C34 0.104(16) 0.065(14) 0.052(10) 0.000(9) 0.024(11) -0.027(12)
C35 0.080(13) 0.078(15) 0.080(14) -0.004(12) 0.025(11) -0.003(12)
C36 0.14(2) 0.17(3) 0.089(18) -0.029(19) 0.041(17) -0.06(2)
C37 0.096(17) 0.10(2) 0.12(2) 0.004(16) 0.032(15) -0.004(15)
C38 0.090(15) 0.099(18) 0.13(2) 0.024(16) 0.061(15) 0.002(14)
C39 0.057(10) 0.050(11) 0.064(11) -0.014(9) 0.020(9) -0.013(9)
C40 0.062(11) 0.072(14) 0.105(16) 0.011(12) 0.017(11) -0.015(10)
C44 0.041(8) 0.034(8) 0.059(10) -0.008(7) 0.003(7) 0.003(6)
C45 0.045(9) 0.084(14) 0.056(10) 0.031(10) 0.011(8) 0.013(9)
C49 0.084(12) 0.070(13) 0.043(9) 0.008(9) 0.018(9) -0.007(10)
C50 0.054(9) 0.061(11) 0.027(7) 0.007(7) 0.009(6) -0.006(8)
C51 0.089(12) 0.075(12) 0.028(7) -0.010(8) 0.026(8) -0.040(10)
C55 0.045(8) 0.036(8) 0.037(7) -0.010(6) 0.019(6) -0.013(6)
C56 0.041(8) 0.069(12) 0.054(9) 0.008(8) 0.018(7) 0.000(8)
C60 0.26(5) 0.22(5) 0.22(5) 0.03(4) 0.04(5) -0.09(4)
C61 0.23(4) 0.24(5) 0.24(5) 0.06(4) 0.09(4) -0.06(4)
C62 0.26(8) 0.69(15) 0.49(9) 0.21(10) 0.11(7) -0.02(9)
O1 0.052(6) 0.062(7) 0.023(4) 0.001(4) 0.000(4) -0.003(5)
O2 0.053(5) 0.034(5) 0.026(4) -0.001(4) 0.007(4) 0.000(4)
O3 0.041(5) 0.032(5) 0.025(4) 0.006(4) 0.011(4) 0.000(4)
O4 0.049(5) 0.039(6) 0.042(5) 0.014(4) 0.019(4) 0.005(5)
O5 0.038(5) 0.054(7) 0.048(6) 0.011(5) 0.016(4) -0.010(5)
O7 0.069(7) 0.069(9) 0.048(6) 0.010(6) 0.020(6) -0.011(6)
O9 0.080(8) 0.057(8) 0.057(7) 0.018(6) -0.005(6) -0.016(6)
O10 0.061(6) 0.047(7) 0.035(5) 0.011(5) 0.008(5) -0.006(5)
O11 0.048(6) 0.042(6) 0.032(5) 0.007(4) 0.002(4) -0.001(5)
O12 0.041(5) 0.039(6) 0.034(5) 0.005(4) 0.006(4) 0.003(4)
O13 0.039(5) 0.037(5) 0.028(4) 0.001(4) 0.010(4) 0.003(4)
O14 0.045(5) 0.040(6) 0.023(4) -0.001(4) 0.002(4) -0.006(4)
O15 0.060(6) 0.047(6) 0.029(5) 0.009(4) 0.009(4) -0.014(5)
O16 0.062(6) 0.051(6) 0.021(4) 0.007(4) 0.003(4) -0.006(5)
O18 0.049(6) 0.076(8) 0.041(5) 0.010(5) 0.027(5) 0.022(5)
O19 0.046(5) 0.042(6) 0.034(5) 0.004(4) 0.008(4) 0.005(4)
O20 0.044(5) 0.032(5) 0.028(4) -0.002(4) 0.013(4) -0.002(4)
O21 0.058(6) 0.036(5) 0.024(4) 0.001(4) 0.011(4) -0.007(4)
O23 0.041(5) 0.069(8) 0.036(5) 0.013(5) 0.004(4) -0.005(5)
O24 0.096(10) 0.069(10) 0.081(9) 0.001(7) 0.037(8) 0.013(8)
O25 0.076(8) 0.083(10) 0.078(9) -0.003(7) 0.033(7) 0.010(7)
O26 0.054(7) 0.060(8) 0.084(9) -0.003(7) 0.013(6) -0.015(6)
O27 0.060(6) 0.056(8) 0.044(6) -0.006(5) 0.013(5) -0.013(6)
O28 0.032(5) 0.051(6) 0.052(6) 0.006(5) 0.015(4) 0.002(4)
O29 0.037(5) 0.036(5) 0.026(4) -0.004(4) 0.004(4) -0.006(4)
O30 0.094(9) 0.070(9) 0.071(8) 0.000(7) 0.045(7) 0.019(7)
O32 0.39(8) 0.70(14) 0.44(8) 0.24(8) 0.01(6) -0.02(8)
Ni1 0.0406(9) 0.0380(10) 0.0271(8) 0.0049(7) 0.0069(7) 0.0000(8)
Ni2 0.0546(11) 0.0455(12) 0.0334(9) 0.0019(8) 0.0186(8) -0.0055(9)
Ni3 0.0399(9) 0.0349(10) 0.0340(9) 0.0014(8) 0.0083(7) -0.0024(8)
Ni4 0.0372(9) 0.0394(10) 0.0279(8) 0.0048(7) 0.0032(7) -0.0025(8)
Dy1 0.0664(5) 0.0770(7) 0.0423(4) 0.0053(4) 0.0146(4) -0.0022(4)
Dy2 0.0384(3) 0.0405(4) 0.0303(3) 0.0048(3) 0.0075(3) -0.0029(3)
Dy3 0.0370(3) 0.0349(4) 0.0238(3) 0.0020(3) 0.0081(2) -0.0007(3)
N1 0.071(9) 0.046(8) 0.059(8) -0.003(7) 0.035(7) 0.002(7)
N2 0.044(6) 0.038(7) 0.040(6) 0.008(5) 0.008(5) -0.010(5)
N3 0.055(7) 0.041(7) 0.029(6) 0.006(5) 0.007(5) -0.003(6)
N4 0.38(6) 0.29(5) 0.24(5) 0.06(4) 0.03(5) -0.05(5)
O17 0.034(4) 0.040(5) 0.025(4) -0.003(4) 0.008(4) 0.002(4)
O22 0.049(6) 0.047(6) 0.037(5) 0.013(5) 0.002(5) 0.003(5)
O6 0.073(7) 0.060(8) 0.047(6) -0.004(6) 0.029(6) -0.013(6)

loop_
_atom_type_symbol
_atom_type_description
_atom_type_scat_dispersion_real
_atom_type_scat_dispersion_imag
_atom_type_scat_source
C C 0.0033 0.0016 'International Tables Vol C Tables 4.2.6.8 and 6.1.1.4'
H H 0.0000 0.0000 'International Tables Vol C Tables 4.2.6.8 and 6.1.1.4'
O O 0.0106 0.0060 'International Tables Vol C Tables 4.2.6.8 and 6.1.1.4'
Ni Ni 0.3393 1.1124 'International Tables Vol C Tables 4.2.6.8 and 6.1.1.4'
Dy Dy -0.1892 4.4098 'International Tables Vol C Tables 4.2.6.8 and 6.1.1.4'
N N 0.0061 0.0033 'International Tables Vol C Tables 4.2.6.8 and 6.1.1.4'

loop_
_geom_angle_atom_site_label_1
_geom_angle_atom_site_label_2
_geom_angle_atom_site_label_3
_geom_angle
_geom_angle_site_symmetry_1
_geom_angle_site_symmetry_3
O13 C1 O20 123.9(11) . .
O13 C1 O14 121.9(12) . .
O20 C1 O14 114.2(11) . .
O13 C1 Dy3 169.9(9) . .
O20 C1 Dy3 59.0(6) . .
O14 C1 Dy3 56.4(6) . .
O3 C2 C3 107.3(10) . .
O29 C2A C18 111.6(13) . .
C2 C3 N2 113.4(11) . .
N2 C4 C5 115.4(12) . .
O30 C5 C4 111.0(12) . .
N2 C6 C7 111.8(12) . .
O2 C7 C6 112.4(11) . .
O5 C8 C9 113.0(13) . .
N1 C9 C8 110.4(13) . .
N1 C10 C11 110.2(14) . .
O6 C11 C10 109.5(14) . .
N1 C12 C13 113.0(13) . .
O4 C13 C12 109.4(12) . .
O22 C14 C15 109.7(13) . .
N3 C15 C14 111.3(12) . .
O21 C16 C17 108.2(13) . .
N3 C17 C16 112.0(11) . .
N3 C18 C2A 110.3(11) . .
O12 C19 O11 125.9(13) . .
O12 C19 C20 119.4(14) . .
O11 C19 C20 114.7(14) . .
C21B C20 C23B 123(3) . .
C23A C20 C22A 112(2) . .
C23A C20 C21A 110(2) . .
C22A C20 C21A 107(2) . .
C21B C20 C22B 99(3) . .
C23B C20 C22B 103(3) . .
C21B C20 C19 109(2) . .
C23B C20 C19 113(2) . .
C23A C20 C19 108.5(18) . .
C22A C20 C19 107.5(16) . .
C21A C20 C19 111.9(18) . .
C22B C20 C19 109(2) . .
O10 C24 O9 123.9(15) . .
O10 C24 C25 116.6(15) . .
O9 C24 C25 119.4(14) . .
C28 C25 C27 107.9(18) . .
C28 C25 C26 110.6(18) . .
C27 C25 C26 107.5(17) . .
C28 C25 C24 110.4(15) . .
C27 C25 C24 108.4(14) . .
C26 C25 C24 111.9(17) . .
O7 C29A O8A 124(2) . .
O7 C29A C30A 118.5(18) . .
O8A C29A C30A 117(2) . .
C33A C30A C32A 112(3) . .
C33A C30A C31A 110(3) . .
C32A C30A C31A 107(2) . .
C33A C30A C29A 105(2) . .
C32A C30A C29A 109(3) . .
C31A C30A C29A 112(3) . .
C29A O8A Dy1 134.2(14) . .
O7 C29B O8B 134(5) . .
O7 C29B C30B 120(4) . .
O8B C29B C30B 105(4) . .
C31B C30B C32B 113(3) . .
C31B C30B C33B 114(8) . .
C32B C30B C33B 111(9) . .
C31B C30B C29B 97(6) . .
C32B C30B C29B 115(8) . .
C33B C30B C29B 107(6) . .
C29B O8B Dy1 134(3) . .
O25 C34 O24 118.4(18) . .
O25 C34 C35 122(2) . .
O24 C34 C35 120(2) . .
O25 C34 Dy1 58.8(11) . .
O24 C34 Dy1 59.6(10) . .
C35 C34 Dy1 175.9(14) . .
C34 C35 C38 110.9(19) . .
C34 C35 C37 109.3(18) . .
C38 C35 C37 109.5(19) . .
C34 C35 C36 107.5(18) . .
C38 C35 C36 111.9(19) . .
C37 C35 C36 108(2) . .
O27 C39 O26 125.3(16) . .
O27 C39 C40 117.9(17) . .
O26 C39 C40 116.8(16) . .
C41A C40 C42A 124(3) . .
C42B C40 C41B 105(4) . .
C41A C40 C43A 104(3) . .
C42A C40 C43A 102(3) . .
C42B C40 C43B 127(4) . .
C41B C40 C43B 102(4) . .
C42B C40 C39 109(3) . .
C41A C40 C39 110(2) . .
C42A C40 C39 105(2) . .
C41B C40 C39 101(3) . .
C43A C40 C39 112(2) . .
C43B C40 C39 109(3) . .
O23 C44 O28 125.5(13) . .
O23 C44 C45 118.0(13) . .
O28 C44 C45 116.5(14) . .
C48B C45 C46B 120(3) . .
C48A C45 C46A 114(3) . .
C48A C45 C47A 109(3) . .
C46A C45 C47A 109(3) . .
C48B C45 C47B 107(3) . .
C46B C45 C47B 105(3) . .
C48B C45 C44 105(2) . .
C48A C45 C44 104(2) . .
C46B C45 C44 114(2) . .
C46A C45 C44 110(2) . .
C47A C45 C44 110(2) . .
C47B C45 C44 104(2) . .
O15 C50 O16 124.4(13) . .
O15 C50 C51 118.6(13) . .
O16 C50 C51 117.0(14) . .
C54B C51 C52B 124(3) . .
C52A C51 C54A 98(3) . .
C52A C51 C53A 122(3) . .
C54A C51 C53A 108(3) . .
C54B C51 C50 117(2) . .
C52A C51 C50 110.0(18) . .
C52B C51 C50 113(2) . .
C54A C51 C50 108.6(19) . .
C53A C51 C50 109(3) . .
C54B C51 C53B 101(4) . .
C52B C51 C53B 95(4) . .
C50 C51 C53B 98(4) . .
O19 C55 O18 119.1(13) . .
O19 C55 C56 121.2(13) . .
O18 C55 C56 119.7(12) . .
O19 C55 Dy3 61.2(7) . .
O18 C55 Dy3 58.4(7) . .
C56 C55 Dy3 171.7(10) . .
C59B C56 C55 113(3) . .
C59A C56 C55 113(2) . .
C59A C56 C57A 111(2) . .
C55 C56 C57A 106.4(18) . .
C59B C56 C57B 103(3) . .
C55 C56 C57B 103(2) . .
C59A C56 C58A 110(3) . .
C55 C56 C58A 109.4(18) . .
C57A C56 C58A 106(2) . .
C59B C56 C58B 124(4) . .
C55 C56 C58B 114(2) . .
C57B C56 C58B 96(3) . .
N4 C60 C61 171(7) . .
C49 O1 Ni2 110.7(9) . .
C49 O1 Ni1 110.9(9) . .
Ni2 O1 Ni1 129.0(4) . .
C49 O1 Ni3 119.2(9) . .
Ni2 O1 Ni3 94.1(4) . .
Ni1 O1 Ni3 90.5(4) . .
C7 O2 Ni1 110.8(8) . .
C7 O2 Dy1 109.9(8) . .
Ni1 O2 Dy1 112.7(4) . .
C7 O2 Dy2 114.7(7) . .
Ni1 O2 Dy2 99.2(4) . .
Dy1 O2 Dy2 109.3(4) . .
C2 O3 Ni1 107.4(8) . .
C2 O3 Ni3 122.8(7) . .
Ni1 O3 Ni3 95.5(3) . .
C2 O3 Dy2 122.3(7) . .
Ni1 O3 Dy2 103.1(4) . .
Ni3 O3 Dy2 101.1(3) . .
C13 O4 Ni2 107.9(8) . .
C13 O4 Ni3 120.7(9) . .
Ni2 O4 Ni3 96.7(4) . .
C13 O4 Dy2 124.0(8) . .
Ni2 O4 Dy2 102.4(4) . .
Ni3 O4 Dy2 100.6(4) . .
C8 O5 Ni2 108.8(9) . .
C8 O5 Dy1 118.2(9) . .
Ni2 O5 Dy1 112.4(4) . .
C8 O5 Dy2 112.4(8) . .
Ni2 O5 Dy2 97.0(4) . .
Dy1 O5 Dy2 106.0(4) . .
C29B O7 Ni2 128(2) . .
C29A O7 Ni2 129.6(13) . .
C24 O9 Dy1 129.3(12) . .
C24 O10 Ni1 134.6(10) . .
C19 O11 Ni1 129.6(9) . .
C19 O12 Ni3 123.2(10) . .
C1 O13 Ni4 122.9(8) . .
C1 O13 Dy2 133.5(8) . .
Ni4 O13 Dy2 94.9(3) . .
C1 O14 Ni3 125.2(8) . .
C1 O14 Dy3 96.5(7) . .
Ni3 O14 Dy3 132.7(4) . .
C50 O15 Ni3 128.9(9) . .
C50 O16 Dy3 141.7(9) . .
C55 O18 Dy3 94.4(8) . .
C55 O19 Dy3 92.2(8) . .
C1 O20 Dy3 142.6(8) . 3_665
C1 O20 Dy3 94.2(7) . .
Dy3 O20 Dy3 112.1(3) 3_665 .
C16 O21 Ni4 106.3(7) . .
C16 O21 Dy3 126.8(8) . 3_665
Ni4 O21 Dy3 126.4(4) . 3_665
C44 O23 Ni4 132.3(9) . .
C34 O24 Dy1 92.4(12) . .
C34 O25 Dy1 95.6(12) . .
C39 O26 Dy1 130.5(11) . .
C39 O27 Dy2 144.8(11) . .
C44 O28 Dy2 131.1(9) . .
C2A O29 Ni4 110.0(8) . .
C2A O29 Dy2 134.6(8) . .
Ni4 O29 Dy2 106.5(4) . .
O10 Ni1 O3 178.0(4) . .
O10 Ni1 O11 85.5(4) . .
O3 Ni1 O11 96.6(4) . .
O10 Ni1 O2 95.7(4) . .
O3 Ni1 O2 82.3(3) . .
O11 Ni1 O2 173.5(4) . .
O10 Ni1 N2 96.1(4) . .
O3 Ni1 N2 84.0(4) . .
O11 Ni1 N2 91.4(4) . .
O2 Ni1 N2 82.2(4) . .
O10 Ni1 O1 97.4(4) . .
O3 Ni1 O1 82.7(4) . .
O11 Ni1 O1 86.8(4) . .
O2 Ni1 O1 99.3(4) . .
N2 Ni1 O1 166.2(4) . .
O10 Ni1 Dy2 136.1(3) . .
O3 Ni1 Dy2 41.9(2) . .
O11 Ni1 Dy2 136.7(3) . .
O2 Ni1 Dy2 44.0(3) . .
N2 Ni1 Dy2 94.5(3) . .
O1 Ni1 Dy2 77.7(2) . .
O7 Ni2 O4 176.7(4) . .
O7 Ni2 O1 101.2(4) . .
O4 Ni2 O1 82.0(4) . .
O7 Ni2 N1 91.6(5) . .
O4 Ni2 N1 85.2(5) . .
O1 Ni2 N1 165.0(5) . .
O7 Ni2 O5 95.3(4) . .
O4 Ni2 O5 84.5(4) . .
O1 Ni2 O5 102.6(4) . .
N1 Ni2 O5 83.9(5) . .
O7 Ni2 O6 85.3(5) . .
O4 Ni2 O6 94.0(4) . .
O1 Ni2 O6 92.1(4) . .
N1 Ni2 O6 81.0(5) . .
O5 Ni2 O6 164.8(4) . .
O7 Ni2 Dy2 138.8(4) . .
O4 Ni2 Dy2 42.3(3) . .
O1 Ni2 Dy2 78.5(2) . .
N1 Ni2 Dy2 97.2(4) . .
O5 Ni2 Dy2 46.3(3) . .
O6 Ni2 Dy2 135.8(3) . .
O14 Ni3 O3 89.9(3) . .
O14 Ni3 O4 86.5(4) . .
O3 Ni3 O4 86.0(4) . .
O14 Ni3 O15 87.7(4) . .
O3 Ni3 O15 176.4(4) . .
O4 Ni3 O15 96.4(4) . .
O14 Ni3 O12 97.5(4) . .
O3 Ni3 O12 91.6(4) . .
O4 Ni3 O12 175.3(4) . .
O15 Ni3 O12 86.1(4) . .
O14 Ni3 O1 164.8(4) . .
O3 Ni3 O1 82.2(3) . .
O4 Ni3 O1 80.0(4) . .
O15 Ni3 O1 100.7(4) . .
O12 Ni3 O1 95.7(4) . .
O14 Ni3 Dy2 86.8(2) . .
O3 Ni3 Dy2 42.9(2) . .
O4 Ni3 Dy2 43.2(3) . .
O15 Ni3 Dy2 139.5(3) . .
O12 Ni3 Dy2 134.4(3) . .
O1 Ni3 Dy2 78.5(2) . .
O29 Ni4 O23 92.1(4) . .
O29 Ni4 N3 85.0(4) . .
O23 Ni4 N3 90.2(4) . .
O29 Ni4 O13 83.0(3) . .
O23 Ni4 O13 92.1(4) . .
N3 Ni4 O13 167.9(4) . .
O29 Ni4 O21 99.9(4) . .
O23 Ni4 O21 165.8(4) . .
N3 Ni4 O21 83.3(4) . .
O13 Ni4 O21 96.8(3) . .
O29 Ni4 O22 164.7(4) . .
O23 Ni4 O22 79.0(4) . .
N3 Ni4 O22 82.6(4) . .
O13 Ni4 O22 109.5(4) . .
O21 Ni4 O22 87.6(4) . .
O29 Ni4 Dy2 38.9(2) . .
O23 Ni4 Dy2 77.6(3) . .
N3 Ni4 Dy2 120.6(3) . .
O13 Ni4 Dy2 48.6(3) . .
O21 Ni4 Dy2 116.5(3) . .
O22 Ni4 Dy2 146.7(3) . .
O8B Dy1 O9 104.4(10) . .
O9 Dy1 O8A 79.5(5) . .
O8B Dy1 O26 126.5(10) . .
O9 Dy1 O26 116.2(5) . .
O8A Dy1 O26 157.7(5) . .
O8B Dy1 O2 139.4(10) . .
O9 Dy1 O2 79.5(4) . .
O8A Dy1 O2 116.4(4) . .
O26 Dy1 O2 83.4(4) . .
O8B Dy1 O5 81.0(10) . .
O9 Dy1 O5 142.2(4) . .
O8A Dy1 O5 89.3(4) . .
O26 Dy1 O5 86.6(4) . .
O2 Dy1 O5 73.5(3) . .
O8B Dy1 O25 78.1(11) . .
O9 Dy1 O25 76.5(4) . .
O8A Dy1 O25 90.0(5) . .
O26 Dy1 O25 79.3(5) . .
O2 Dy1 O25 140.1(4) . .
O5 Dy1 O25 140.1(4) . .
O8B Dy1 O24 50.1(10) . .
O9 Dy1 O24 125.5(4) . .
O8A Dy1 O24 80.2(5) . .
O26 Dy1 O24 77.6(5) . .
O2 Dy1 O24 153.6(4) . .
O5 Dy1 O24 87.1(4) . .
O25 Dy1 O24 53.5(4) . .
O8B Dy1 C34 62.8(11) . .
O9 Dy1 C34 100.3(6) . .
O8A Dy1 C34 85.4(5) . .
O26 Dy1 C34 76.5(5) . .
O2 Dy1 C34 157.5(4) . .
O5 Dy1 C34 114.7(6) . .
O25 Dy1 C34 25.6(5) . .
O24 Dy1 C34 28.0(5) . .
O8B Dy1 Dy2 118.2(10) . .
O9 Dy1 Dy2 115.5(3) . .
O8A Dy1 Dy2 114.8(4) . .
O26 Dy1 Dy2 74.3(3) . .
O2 Dy1 Dy2 36.6(2) . .
O5 Dy1 Dy2 38.9(2) . .
O25 Dy1 Dy2 153.6(3) . .
O24 Dy1 Dy2 119.0(3) . .
C34 Dy1 Dy2 141.0(5) . .
O29 Dy2 O28 89.4(3) . .
O29 Dy2 O27 78.0(3) . .
O28 Dy2 O27 77.0(4) . .
O29 Dy2 O3 90.1(3) . .
O28 Dy2 O3 141.7(3) . .
O27 Dy2 O3 140.0(3) . .
O29 Dy2 O4 139.0(3) . .
O28 Dy2 O4 83.4(3) . .
O27 Dy2 O4 138.0(3) . .
O3 Dy2 O4 72.3(3) . .
O29 Dy2 O2 100.5(3) . .
O28 Dy2 O2 148.3(3) . .
O27 Dy2 O2 75.8(3) . .
O3 Dy2 O2 69.0(3) . .
O4 Dy2 O2 106.7(3) . .
O29 Dy2 O5 151.5(3) . .
O28 Dy2 O5 89.9(3) . .
O27 Dy2 O5 74.0(3) . .
O3 Dy2 O5 107.7(3) . .
O4 Dy2 O5 69.1(3) . .
O2 Dy2 O5 67.3(3) . .
O29 Dy2 O13 67.7(3) . .
O28 Dy2 O13 74.8(3) . .
O27 Dy2 O13 135.2(3) . .
O3 Dy2 O13 69.6(3) . .
O4 Dy2 O13 71.5(3) . .
O2 Dy2 O13 136.7(3) . .
O5 Dy2 O13 139.0(3) . .
O29 Dy2 Ni3 117.5(2) . .
O28 Dy2 Ni3 114.2(3) . .
O27 Dy2 Ni3 159.7(3) . .
O3 Dy2 Ni3 36.1(2) . .
O4 Dy2 Ni3 36.3(2) . .
O2 Dy2 Ni3 87.9(2) . .
O5 Dy2 Ni3 88.7(2) . .
O13 Dy2 Ni3 65.06(18) . .
O29 Dy2 Ni4 34.6(2) . .
O28 Dy2 Ni4 69.5(2) . .
O27 Dy2 Ni4 100.6(3) . .
O3 Dy2 Ni4 89.30(19) . .
O4 Dy2 Ni4 106.7(2) . .
O2 Dy2 Ni4 131.6(2) . .
O5 Dy2 Ni4 159.4(2) . .
O13 Dy2 Ni4 36.55(18) . .
Ni3 Dy2 Ni4 99.23(5) . .
O29 Dy2 Ni1 106.9(2) . .
O28 Dy2 Ni1 162.3(2) . .
O27 Dy2 Ni1 112.6(3) . .
O3 Dy2 Ni1 35.0(2) . .
O4 Dy2 Ni1 79.8(2) . .
O2 Dy2 Ni1 36.8(2) . .
O5 Dy2 Ni1 79.2(2) . .
O13 Dy2 Ni1 104.45(19) . .
Ni3 Dy2 Ni1 52.24(5) . .
Ni4 Dy2 Ni1 120.61(4) . .
O29 Dy2 Ni2 170.2(2) . .
O28 Dy2 Ni2 96.8(2) . .
O27 Dy2 Ni2 110.8(3) . .
O3 Dy2 Ni2 80.36(19) . .
O4 Dy2 Ni2 35.4(2) . .
O2 Dy2 Ni2 78.2(2) . .
O5 Dy2 Ni2 36.7(2) . .
O13 Dy2 Ni2 106.54(18) . .
Ni3 Dy2 Ni2 52.99(4) . .
Ni4 Dy2 Ni2 142.02(5) . .
Ni1 Dy2 Ni2 66.23(4) . .
O21 Dy3 O16 91.8(3) 3_665 .
O21 Dy3 O20 77.2(3) 3_665 3_665
O16 Dy3 O20 141.4(3) . 3_665
O21 Dy3 O14 166.1(3) 3_665 .
O16 Dy3 O14 74.3(3) . .
O20 Dy3 O14 113.1(3) 3_665 .
O21 Dy3 O18 92.9(4) 3_665 .
O16 Dy3 O18 79.0(3) . .
O20 Dy3 O18 137.6(3) 3_665 .
O14 Dy3 O18 85.2(4) . .
O21 Dy3 O20 140.1(3) 3_665 .
O16 Dy3 O20 127.7(3) . .
O20 Dy3 O20 67.9(3) 3_665 .
O14 Dy3 O20 53.6(3) . .
O18 Dy3 O20 99.7(3) . .
O21 Dy3 O17 97.0(3) 3_665 .
O16 Dy3 O17 75.5(3) . .
O20 Dy3 O17 69.4(3) 3_665 .
O14 Dy3 O17 79.1(3) . .
O18 Dy3 O17 152.9(3) . .
O20 Dy3 O17 88.7(3) . .
O21 Dy3 O19 89.3(3) 3_665 .
O16 Dy3 O19 132.6(3) . .
O20 Dy3 O19 84.8(3) 3_665 .
O14 Dy3 O19 100.5(3) . .
O18 Dy3 O19 53.6(3) . .
O20 Dy3 O19 69.2(3) . .
O17 Dy3 O19 151.2(3) . .
O21 Dy3 C55 93.3(4) 3_665 .
O16 Dy3 C55 106.2(4) . .
O20 Dy3 C55 111.3(3) 3_665 .
O14 Dy3 C55 91.3(4) . .
O18 Dy3 C55 27.2(3) . .
O20 Dy3 C55 82.1(3) . .
O17 Dy3 C55 169.5(3) . .
O19 Dy3 C55 26.5(3) . .
O21 Dy3 C1 166.8(3) 3_665 .
O16 Dy3 C1 101.4(4) . .
O20 Dy3 C1 92.1(3) 3_665 .
O14 Dy3 C1 27.1(3) . .
O18 Dy3 C1 89.7(4) . .
O20 Dy3 C1 26.8(3) . .
O17 Dy3 C1 86.4(3) . .
O19 Dy3 C1 81.8(3) . .
C55 Dy3 C1 83.1(4) . .
O21 Dy3 Dy3 109.9(2) 3_665 3_665
O16 Dy3 Dy3 146.9(3) . 3_665
O20 Dy3 Dy3 34.7(2) 3_665 3_665
O14 Dy3 Dy3 82.4(2) . 3_665
O18 Dy3 Dy3 122.7(2) . 3_665
O20 Dy3 Dy3 33.2(2) . 3_665
O17 Dy3 Dy3 77.21(19) . 3_665
O19 Dy3 Dy3 74.2(2) . 3_665
C55 Dy3 Dy3 97.5(3) . 3_665
C1 Dy3 Dy3 58.2(3) . 3_665
C10 N1 C9 113.6(13) . .
C10 N1 C12 111.8(13) . .
C9 N1 C12 113.1(13) . .
C10 N1 Ni2 106.2(11) . .
C9 N1 Ni2 103.7(10) . .
C12 N1 Ni2 107.7(9) . .
C6 N2 C4 112.5(12) . .
C6 N2 C3 112.3(10) . .
C4 N2 C3 112.1(10) . .
C6 N2 Ni1 102.6(9) . .
C4 N2 Ni1 112.0(8) . .
C3 N2 Ni1 104.7(8) . .
C15 N3 C18 115.1(11) . .
C15 N3 C17 111.4(12) . .
C18 N3 C17 110.9(12) . .
C15 N3 Ni4 106.7(9) . .
C18 N3 Ni4 103.0(8) . .
C17 N3 Ni4 109.2(8) . .
C14 O22 Ni4 107.9(9) . .
C11 O6 Ni2 111.4(10) . .

loop_
_geom_bond_atom_site_label_1
_geom_bond_atom_site_label_2
_geom_bond_distance
_geom_bond_site_symmetry_2
C1 O13 1.259(15) .
C1 O20 1.283(15) .
C1 O14 1.300(14) .
C1 Dy3 2.833(13) .
C2 O3 1.456(15) .
C2 C3 1.476(18) .
C2A O29 1.429(18) .
C2A C18 1.508(19) .
C3 N2 1.502(16) .
C4 N2 1.488(18) .
C4 C5 1.54(2) .
C5 O30 1.384(18) .
C6 N2 1.458(18) .
C6 C7 1.541(19) .
C7 O2 1.437(16) .
C8 O5 1.457(18) .
C8 C9 1.51(2) .
C9 N1 1.47(2) .
C10 N1 1.47(2) .
C10 C11 1.51(2) .
C11 O6 1.435(19) .
C12 N1 1.51(2) .
C12 C13 1.53(2) .
C13 O4 1.448(17) .
C14 O22 1.451(17) .
C14 C15 1.49(2) .
C15 N3 1.469(18) .
C16 O21 1.423(16) .
C16 C17 1.55(2) .
C17 N3 1.49(2) .
C18 N3 1.481(18) .
C19 O12 1.246(18) .
C19 O11 1.259(18) .
C19 C20 1.56(2) .
C20 C21B 1.48(3) .
C20 C23B 1.48(3) .
C20 C23A 1.48(3) .
C20 C22A 1.49(3) .
C20 C21A 1.50(3) .
C20 C22B 1.50(3) .
C24 O10 1.245(17) .
C24 O9 1.250(19) .
C24 C25 1.52(2) .
C25 C28 1.50(2) .
C25 C27 1.51(3) .
C25 C26 1.52(3) .
C29A O7 1.21(2) .
C29A O8A 1.23(2) .
C29A C30A 1.58(3) .
C30A C33A 1.46(2) .
C30A C32A 1.47(2) .
C30A C31A 1.47(2) .
O8A Dy1 2.236(13) .
C29B O7 1.20(5) .
C29B O8B 1.22(3) .
C29B C30B 1.58(3) .
C30B C31B 1.45(2) .
C30B C32B 1.46(2) .
C30B C33B 1.47(2) .
O8B Dy1 2.17(2) .
C34 O25 1.22(2) .
C34 O24 1.32(2) .
C34 C35 1.51(3) .
C34 Dy1 2.808(19) .
C35 C38 1.53(3) .
C35 C37 1.55(3) .
C35 C36 1.57(3) .
C39 O27 1.222(19) .
C39 O26 1.24(2) .
C39 C40 1.56(2) .
C40 C42B 1.51(4) .
C40 C41A 1.51(3) .
C40 C42A 1.52(3) .
C40 C41B 1.53(4) .
C40 C43A 1.54(3) .
C40 C43B 1.54(3) .
C44 O23 1.241(18) .
C44 O28 1.286(17) .
C44 C45 1.56(2) .
C45 C48B 1.48(3) .
C45 C48A 1.49(3) .
C45 C46B 1.50(3) .
C45 C46A 1.50(3) .
C45 C47A 1.54(3) .
C45 C47B 1.55(3) .
C49 O1 1.499(18) .
C50 O15 1.265(18) .
C50 O16 1.273(17) .
C50 C51 1.538(19) .
C51 C54B 1.47(3) .
C51 C52A 1.48(2) .
C51 C52B 1.48(3) .
C51 C54A 1.48(3) .
C51 C53A 1.52(3) .
C51 C53B 1.54(3) .
C55 O19 1.250(15) .
C55 O18 1.282(16) .
C55 C56 1.51(2) .
C55 Dy3 2.796(14) .
C56 C59B 1.46(3) .
C56 C59A 1.46(3) .
C56 C57A 1.53(3) .
C56 C57B 1.54(3) .
C56 C58A 1.55(3) .
C56 C58B 1.55(3) .
C60 N4 1.198(17) .
C60 C61 1.473(17) .
C62 O32 1.477(14) .
C63 O31 1.491(14) .
O1 Ni2 2.055(10) .
O1 Ni1 2.126(10) .
O1 Ni3 2.132(10) .
O2 Ni1 2.095(9) .
O2 Dy1 2.283(9) .
O2 Dy2 2.431(9) .
O3 Ni1 2.035(8) .
O3 Ni3 2.049(9) .
O3 Dy2 2.367(8) .
O4 Ni2 2.047(9) .
O4 Ni3 2.055(9) .
O4 Dy2 2.378(10) .
O5 Ni2 2.081(10) .
O5 Dy1 2.299(11) .
O5 Dy2 2.514(9) .
O7 Ni2 2.032(11) .
O9 Dy1 2.190(13) .
O10 Ni1 2.021(10) .
O11 Ni1 2.045(10) .
O12 Ni3 2.074(9) .
O13 Ni4 2.057(8) .
O13 Dy2 2.591(9) .
O14 Ni3 2.045(9) .
O14 Dy3 2.374(9) .
O15 Ni3 2.063(10) .
O16 Dy3 2.328(8) .
O18 Dy3 2.389(9) .
O19 Dy3 2.453(9) .
O20 Dy3 2.340(8) 3_665
O20 Dy3 2.434(8) .
O21 Ni4 2.064(9) .
O21 Dy3 2.210(9) 3_665
O23 Ni4 2.051(10) .
O24 Dy1 2.424(14) .
O25 Dy1 2.414(14) .
O26 Dy1 2.239(12) .
O27 Dy2 2.363(11) .
O28 Dy2 2.299(9) .
O29 Ni4 2.037(9) .
O29 Dy2 2.256(8) .
Ni1 N2 2.124(12) .
Ni1 Dy2 3.4529(19) .
Ni2 N1 2.068(13) .
Ni2 O6 2.136(11) .
Ni2 Dy2 3.4538(19) .
Ni3 Dy2 3.4157(19) .
Ni4 N3 2.052(11) .
Ni4 O22 2.168(10) .
Ni4 Dy2 3.4422(18) .
Dy1 Dy2 3.8468(14) .
Dy3 O21 2.210(9) 3_665
Dy3 O20 2.340(8) 3_665
Dy3 O17 2.447(8) .
Dy3 Dy3 3.9594(13) 3_665
